data_4034649
loop_
_publ_author_name
'Hajra, Saumen'
'Abu Saleh, S. K.'
'Hazra, Atanu'
'Singh, Maya Shankar'

_publ_section_title
;
 Organocatalytic Domino Reaction of Spiroaziridine Oxindoles and
 Malononitrile for the Enantiopure Synthesis of
 Spiro[dihydropyrrole-3,3'-oxindoles].
;
_journal_issue 12
_journal_name_full 'The Journal of organic chemistry'
_journal_page_first 8194
_journal_page_last 8201
_journal_paper_doi 10.1021/acs.joc.9b01226
_journal_volume 84
_journal_year 2019
_chemical_formula_moiety 'C17 H19 Cl N4 O3 S'
_chemical_formula_sum 'C17 H19 Cl N4 O3 S'
_chemical_formula_weight 394.87
_space_group_crystal_system monoclinic
_space_group_IT_number 4
_space_group_name_Hall 'P 2yb'
_space_group_name_H-M_alt 'P 1 21 1'
_atom_sites_solution_hydrogens mixed
_audit_creation_date 2019-05-19
_audit_creation_method
;
Olex2 1.2
(compiled 2018.05.29 svn.r3508 for OlexSys, GUI svn.r5506)
;
_cell_angle_alpha 90
_cell_angle_beta 95.8010(10)
_cell_angle_gamma 90
_cell_formula_units_Z 4
_cell_length_a 8.8449(4)
_cell_length_b 18.7623(8)
_cell_length_c 11.3664(5)
_cell_measurement_reflns_used 43695
_cell_measurement_temperature 273.0(2)
_cell_measurement_theta_max 25.0
_cell_measurement_theta_min 2.786
_cell_volume 1876.60(14)
_computing_molecular_graphics 'Olex2 (Dolomanov et al., 2009)'
_computing_publication_material 'Olex2 (Dolomanov et al., 2009)'
_computing_structure_refinement 'ShelXL (Sheldrick, 2015)'
_computing_structure_solution 'SHELXT 2014/5 (Sheldrick, 2014)'
_diffrn_ambient_temperature 273.0(2)
_diffrn_measured_fraction_theta_full 0.981
_diffrn_measured_fraction_theta_max 0.981
_diffrn_measurement_device_type 'Bruker APEX-II CCD'
_diffrn_measurement_method '\ w scan'
_diffrn_radiation_type MoK\a
_diffrn_radiation_wavelength 0.71073
_diffrn_reflns_av_R_equivalents 0.0197
_diffrn_reflns_av_unetI/netI 0.0124
_diffrn_reflns_Laue_measured_fraction_full 0.981
_diffrn_reflns_Laue_measured_fraction_max 0.981
_diffrn_reflns_limit_h_max 10
_diffrn_reflns_limit_h_min -10
_diffrn_reflns_limit_k_max 22
_diffrn_reflns_limit_k_min -22
_diffrn_reflns_limit_l_max 13
_diffrn_reflns_limit_l_min -13
_diffrn_reflns_number 43695
_diffrn_reflns_point_group_measured_fraction_full 0.982
_diffrn_reflns_point_group_measured_fraction_max 0.982
_diffrn_reflns_theta_full 25.000
_diffrn_reflns_theta_max 25.000
_diffrn_reflns_theta_min 2.786
_exptl_absorpt_coefficient_mu 0.340
_exptl_absorpt_correction_T_max 0.7461
_exptl_absorpt_correction_T_min 0.6434
_exptl_absorpt_correction_type multi-scan
_exptl_absorpt_process_details
'SADABS-2016/2 (Bruker,2016/2) was used for absorption correction. wR2(int) was 0.1707 before and 0.0740 after correction. The Ratio of minimum to maximum transmission is 0.8624. The \l/2 correction factor is Not present.'
_exptl_crystal_colour 'clear light yellow'
_exptl_crystal_colour_lustre clear
_exptl_crystal_colour_modifier light
_exptl_crystal_colour_primary yellow
_exptl_crystal_density_diffrn 1.398
_exptl_crystal_description block
_exptl_crystal_F_000 824
_exptl_crystal_size_max 0.29
_exptl_crystal_size_mid 0.25
_exptl_crystal_size_min 0.2
_refine_diff_density_max 0.724
_refine_diff_density_min -0.470
_refine_diff_density_rms 0.034
_refine_ls_abs_structure_details
;
 Flack x determined using 3060 quotients [(I+)-(I-)]/[(I+)+(I-)]
 (Parsons, Flack and Wagner, Acta Cryst. B69 (2013) 249-259).
;
_refine_ls_abs_structure_Flack 0.021(7)
_refine_ls_extinction_method none
_refine_ls_goodness_of_fit_ref 1.048
_refine_ls_hydrogen_treatment mixed
_refine_ls_matrix_type full
_refine_ls_number_parameters 493
_refine_ls_number_reflns 6504
_refine_ls_number_restraints 1
_refine_ls_restrained_S_all 1.048
_refine_ls_R_factor_all 0.0343
_refine_ls_R_factor_gt 0.0339
_refine_ls_shift/su_max 0.000
_refine_ls_shift/su_mean 0.000
_refine_ls_structure_factor_coef Fsqd
_refine_ls_weighting_details 'w=1/[\s^2^(Fo^2^)+(0.0493P)^2^+0.6428P] where P=(Fo^2^+2Fc^2^)/3'
_refine_ls_weighting_scheme calc
_refine_ls_wR_factor_gt 0.0886
_refine_ls_wR_factor_ref 0.0890
_reflns_Friedel_coverage 0.937
_reflns_Friedel_fraction_full 0.983
_reflns_Friedel_fraction_max 0.983
_reflns_number_gt 6426
_reflns_number_total 6504
_reflns_threshold_expression 'I > 2\s(I)'
_cod_data_source_file jo9b01226_si_002.cif
_cod_data_source_block mono_a
_cod_depositor_comments
;

2020-08-12
Z value and formula fixed to values more according to usual
chemical conventions.                 miguel
;
_cod_original_formula_sum 'C34 H38 Cl2 N8 O6 S2'
_cod_original_formula_weight 789.74
_cod_original_formula_moiety '2(C17 H19 Cl N4 O3 S)'
_cod_original_formula_units_Z 2
_cod_database_code 4034649
_shelx_shelxl_version_number 2014/7
_shelx_space_group_comment
;
The symmetry employed for this shelxl refinement is uniquely defined
by the following loop, which should always be used as a source of
symmetry information in preference to the above space-group names.
They are only intended as comments.
;
_shelx_estimated_absorpt_t_max 0.935
_shelx_estimated_absorpt_t_min 0.908
_olex2_refinement_description
;
1. Fixed Uiso
 At 1.2 times of:
  All C(H) groups, All C(H,H) groups
 At 1.5 times of:
  All C(H,H,H) groups
2.a Secondary CH2 refined with riding coordinates:
 C10(H10A,H10B), C27(H27A,H27B)
2.b Aromatic/amide H refined with riding coordinates:
 C6(H6), C2(H2), C3(H3), C23(H23), C19(H19), C20(H20)
2.c Idealised Me refined as rotating group:
 C15(H15A,H15B,H15C), C16(H16A,H16B,H16C), C17(H17A,H17B,H17C), C9(H9A,H9B,
 H9C), C32(H32A,H32B,H32C), C33(H33A,H33B,H33C), C34(H34A,H34B,H34C), C26(H26A,
 H26B,H26C)
;
_olex2_submission_special_instructions 'No special instructions were received'

loop_
_space_group_symop_operation_xyz
'x, y, z'
'-x, y+1/2, -z'

loop_
_atom_site_label
_atom_site_type_symbol
_atom_site_fract_x
_atom_site_fract_y
_atom_site_fract_z
_atom_site_U_iso_or_equiv
_atom_site_adp_type
_atom_site_occupancy
_atom_site_site_symmetry_order
_atom_site_calc_flag
_atom_site_refinement_flags_posn
S1 S 0.75974(9) 0.60113(4) 0.21312(6) 0.03756(19) Uani 1 1 d .
Cl1 Cl 0.17721(13) 0.30288(7) -0.07669(10) 0.0724(3) Uani 1 1 d .
S2 S -0.18147(9) 0.39593(4) 0.82379(7) 0.03943(19) Uani 1 1 d .
Cl2 Cl -0.2327(2) 0.74277(8) 0.58345(15) 0.1044(6) Uani 1 1 d .
O1 O 0.7971(3) 0.38897(15) 0.4007(2) 0.0534(6) Uani 1 1 d .
O2 O 0.7804(3) 0.59333(14) 0.09076(19) 0.0488(6) Uani 1 1 d .
O3 O 0.6848(3) 0.66289(13) 0.2514(2) 0.0530(6) Uani 1 1 d .
O4 O 0.3220(4) 0.5396(2) 1.0031(3) 0.0769(9) Uani 1 1 d .
O5 O -0.1491(3) 0.33506(14) 0.7556(3) 0.0549(6) Uani 1 1 d .
O6 O -0.1873(3) 0.38890(16) 0.9486(2) 0.0533(6) Uani 1 1 d .
N2 N 0.6576(3) 0.53206(15) 0.2462(2) 0.0400(6) Uani 1 1 d .
C12 C 0.4897(4) 0.46071(17) 0.3260(3) 0.0343(6) Uani 1 1 d .
N4 N 0.2765(4) 0.42247(17) 0.4473(3) 0.0567(8) Uani 1 1 d .
N3 N 0.5101(5) 0.58371(18) 0.3889(3) 0.0543(9) Uani 1 1 d .
N1 N 0.6453(3) 0.29750(15) 0.3257(3) 0.0456(7) Uani 1 1 d .
N6 N -0.0482(3) 0.45577(15) 0.8080(2) 0.0397(6) Uani 1 1 d .
N8 N 0.0483(4) 0.41564(17) 0.6306(3) 0.0488(7) Uani 1 1 d .
N7 N 0.3261(4) 0.56613(17) 0.6019(3) 0.0501(7) Uani 1 1 d .
C15 C 1.0302(6) 0.5330(4) 0.2520(6) 0.0928(19) Uani 1 1 d .
H15A H 1.1255 0.5276 0.2996 0.139 Uiso 1 1 calc GR
H15B H 1.0486 0.5425 0.1716 0.139 Uiso 1 1 calc GR
H15C H 0.9719 0.4901 0.2551 0.139 Uiso 1 1 calc GR
C14 C 0.9439(4) 0.5941(2) 0.2981(3) 0.0541(9) Uani 1 1 d .
C10 C 0.6559(4) 0.46521(17) 0.1772(3) 0.0431(8) Uani 1 1 d .
H10A H 0.7584 0.4501 0.1662 0.052 Uiso 1 1 calc R
H10B H 0.5988 0.4711 0.1004 0.052 Uiso 1 1 calc R
C7 C 0.5782(4) 0.41136(16) 0.2530(3) 0.0373(7) Uani 1 1 d .
C5 C 0.4876(4) 0.35449(17) 0.1841(3) 0.0383(7) Uani 1 1 d .
C6 C 0.3778(4) 0.3600(2) 0.0903(3) 0.0458(8) Uani 1 1 d .
H6 H 0.3477 0.4041 0.0588 0.055 Uiso 1 1 calc R
C1 C 0.3138(4) 0.2975(2) 0.0445(3) 0.0508(9) Uani 1 1 d .
C2 C 0.3539(5) 0.2320(2) 0.0913(4) 0.0568(10) Uani 1 1 d .
H2 H 0.3070 0.1911 0.0590 0.068 Uiso 1 1 calc R
C16 C 1.0203(7) 0.6653(4) 0.2801(7) 0.109(2) Uani 1 1 d .
H16A H 0.9661 0.7025 0.3161 0.164 Uiso 1 1 calc GR
H16B H 1.0196 0.6746 0.1970 0.164 Uiso 1 1 calc GR
H16C H 1.1233 0.6639 0.3159 0.164 Uiso 1 1 calc GR
C17 C 0.9210(7) 0.5814(3) 0.4268(4) 0.0803(15) Uani 1 1 d .
H17A H 1.0181 0.5799 0.4730 0.120 Uiso 1 1 calc GR
H17B H 0.8693 0.5369 0.4344 0.120 Uiso 1 1 calc GR
H17C H 0.8613 0.6194 0.4546 0.120 Uiso 1 1 calc GR
C13 C 0.3719(4) 0.43891(16) 0.3927(3) 0.0382(7) Uani 1 1 d .
C11 C 0.5466(4) 0.52794(17) 0.3263(3) 0.0362(7) Uani 1 1 d .
C8 C 0.6905(4) 0.36683(17) 0.3356(3) 0.0390(7) Uani 1 1 d .
C9 C 0.7155(5) 0.2407(2) 0.3987(4) 0.0642(11) Uani 1 1 d .
H9A H 0.7918 0.2604 0.4555 0.096 Uiso 1 1 calc GR
H9B H 0.7615 0.2071 0.3496 0.096 Uiso 1 1 calc GR
H9C H 0.6395 0.2171 0.4391 0.096 Uiso 1 1 calc GR
C4 C 0.5297(4) 0.28859(18) 0.2321(3) 0.0436(7) Uani 1 1 d .
C3 C 0.4642(5) 0.2264(2) 0.1869(4) 0.0542(9) Uani 1 1 d .
H3 H 0.4928 0.1823 0.2193 0.065 Uiso 1 1 calc R
C32 C -0.3823(5) 0.5060(3) 0.8267(4) 0.0716(14) Uani 1 1 d .
H32A H -0.3065 0.5402 0.8101 0.107 Uiso 1 1 calc GR
H32B H -0.3750 0.4969 0.9102 0.107 Uiso 1 1 calc GR
H32C H -0.4813 0.5245 0.8010 0.107 Uiso 1 1 calc GR
C31 C -0.3569(4) 0.4366(2) 0.7610(3) 0.0489(8) Uani 1 1 d .
C27 C 0.0022(4) 0.50446(18) 0.9061(3) 0.0420(7) Uani 1 1 d .
H27A H 0.0577 0.4788 0.9707 0.050 Uiso 1 1 calc R
H27B H -0.0839 0.5282 0.9353 0.050 Uiso 1 1 calc R
C24 C 0.1064(4) 0.55873(18) 0.8512(3) 0.0399(7) Uani 1 1 d .
C22 C 0.0382(4) 0.63031(18) 0.8163(3) 0.0451(8) Uani 1 1 d .
C23 C -0.0695(5) 0.6482(2) 0.7242(4) 0.0536(9) Uani 1 1 d .
H23 H -0.1197 0.6130 0.6776 0.064 Uiso 1 1 calc R
C18 C -0.1010(6) 0.7198(2) 0.7029(5) 0.0690(13) Uani 1 1 d .
C19 C -0.0321(8) 0.7715(3) 0.7700(6) 0.0865(18) Uani 1 1 d .
H19 H -0.0577 0.8189 0.7541 0.104 Uiso 1 1 calc R
C33 C -0.4798(5) 0.3815(4) 0.7786(6) 0.0944(19) Uani 1 1 d .
H33A H -0.5782 0.4024 0.7588 0.142 Uiso 1 1 calc GR
H33B H -0.4706 0.3664 0.8597 0.142 Uiso 1 1 calc GR
H33C H -0.4680 0.3412 0.7285 0.142 Uiso 1 1 calc GR
C34 C -0.3441(5) 0.4515(3) 0.6321(3) 0.0725(14) Uani 1 1 d .
H34A H -0.4364 0.4732 0.5974 0.109 Uiso 1 1 calc GR
H34B H -0.3273 0.4076 0.5919 0.109 Uiso 1 1 calc GR
H34C H -0.2604 0.4832 0.6248 0.109 Uiso 1 1 calc GR
C21 C 0.1122(5) 0.6826(2) 0.8841(4) 0.0610(11) Uani 1 1 d .
N5 N 0.2231(5) 0.6521(2) 0.9638(3) 0.0686(11) Uani 1 1 d .
C25 C 0.2340(5) 0.5795(3) 0.9488(3) 0.0583(11) Uani 1 1 d .
C26 C 0.3179(7) 0.6912(4) 1.0548(5) 0.103(2) Uani 1 1 d .
H26A H 0.3895 0.6591 1.0960 0.154 Uiso 1 1 calc GR
H26B H 0.2549 0.7118 1.1098 0.154 Uiso 1 1 calc GR
H26C H 0.3718 0.7283 1.0185 0.154 Uiso 1 1 calc GR
C20 C 0.0756(7) 0.7557(3) 0.8618(6) 0.0813(18) Uani 1 1 d .
H20 H 0.1234 0.7916 0.9081 0.098 Uiso 1 1 calc R
C29 C 0.1518(3) 0.51631(17) 0.7469(3) 0.0357(7) Uani 1 1 d .
C28 C 0.0547(3) 0.45970(17) 0.7215(3) 0.0350(6) Uani 1 1 d .
C30 C 0.2473(4) 0.54288(16) 0.6670(3) 0.0366(7) Uani 1 1 d .
H8A H 0.109(5) 0.418(2) 0.576(4) 0.042(10) Uiso 1 1 d .
H8B H -0.016(5) 0.380(2) 0.628(4) 0.051(11) Uiso 1 1 d .
H3A H 0.455(5) 0.580(2) 0.443(4) 0.048(11) Uiso 1 1 d .
H3B H 0.537(6) 0.621(3) 0.376(5) 0.071(15) Uiso 1 1 d .

loop_
_atom_site_aniso_label
_atom_site_aniso_U_11
_atom_site_aniso_U_22
_atom_site_aniso_U_33
_atom_site_aniso_U_23
_atom_site_aniso_U_13
_atom_site_aniso_U_12
S1 0.0443(4) 0.0381(4) 0.0312(4) 0.0051(3) 0.0087(3) -0.0062(3)
Cl1 0.0591(6) 0.0909(8) 0.0651(7) -0.0247(6) -0.0045(5) -0.0079(6)
S2 0.0367(4) 0.0441(4) 0.0388(4) 0.0076(3) 0.0102(3) -0.0004(3)
Cl2 0.1331(13) 0.0843(9) 0.1015(11) 0.0362(8) 0.0386(9) 0.0553(9)
O1 0.0531(14) 0.0544(15) 0.0516(14) -0.0057(12) -0.0006(11) 0.0025(13)
O2 0.0593(15) 0.0568(15) 0.0313(11) 0.0089(11) 0.0085(10) -0.0065(12)
O3 0.0656(16) 0.0353(13) 0.0609(16) 0.0022(11) 0.0205(13) -0.0065(11)
O4 0.0606(18) 0.112(3) 0.0564(18) -0.0025(18) -0.0016(15) -0.0024(19)
O5 0.0547(15) 0.0439(14) 0.0681(17) -0.0004(12) 0.0163(13) -0.0077(11)
O6 0.0535(13) 0.0660(16) 0.0413(13) 0.0219(13) 0.0097(10) 0.0032(13)
N2 0.0507(15) 0.0357(14) 0.0366(14) -0.0045(11) 0.0187(12) -0.0071(12)
C12 0.0414(16) 0.0334(15) 0.0298(14) -0.0020(12) 0.0123(12) -0.0027(12)
N4 0.0618(19) 0.0446(17) 0.069(2) -0.0103(15) 0.0334(17) -0.0127(15)
N3 0.073(2) 0.0354(17) 0.061(2) -0.0084(14) 0.0406(18) -0.0059(15)
N1 0.0543(17) 0.0343(14) 0.0493(16) 0.0009(12) 0.0116(13) 0.0028(13)
N6 0.0393(14) 0.0433(15) 0.0391(14) -0.0033(12) 0.0165(11) -0.0026(12)
N8 0.0495(17) 0.0525(18) 0.0482(17) -0.0157(13) 0.0232(14) -0.0143(14)
N7 0.0560(18) 0.0443(16) 0.0547(18) -0.0040(14) 0.0278(15) -0.0048(13)
C15 0.060(3) 0.131(5) 0.085(4) -0.009(4) -0.006(3) 0.029(3)
C14 0.047(2) 0.070(3) 0.0432(19) 0.0092(18) -0.0027(15) -0.0106(18)
C10 0.061(2) 0.0367(17) 0.0346(16) -0.0057(13) 0.0194(15) -0.0074(15)
C7 0.0465(17) 0.0339(16) 0.0330(15) -0.0030(12) 0.0116(13) -0.0015(13)
C5 0.0485(18) 0.0351(16) 0.0335(16) -0.0062(12) 0.0156(13) -0.0037(13)
C6 0.0498(19) 0.0480(19) 0.0409(18) -0.0085(15) 0.0117(15) -0.0012(15)
C1 0.0443(18) 0.060(2) 0.050(2) -0.0181(17) 0.0133(15) -0.0054(17)
C2 0.056(2) 0.050(2) 0.067(3) -0.0209(19) 0.0189(19) -0.0142(17)
C16 0.081(4) 0.111(5) 0.127(5) 0.039(4) -0.033(4) -0.054(4)
C17 0.089(3) 0.110(4) 0.039(2) 0.007(2) -0.009(2) -0.006(3)
C13 0.0462(18) 0.0316(15) 0.0382(16) -0.0048(12) 0.0103(14) -0.0023(13)
C11 0.0396(15) 0.0362(16) 0.0342(15) 0.0011(12) 0.0112(13) 0.0012(13)
C8 0.0455(18) 0.0392(16) 0.0346(16) -0.0036(13) 0.0151(14) 0.0011(13)
C9 0.072(3) 0.049(2) 0.072(3) 0.014(2) 0.014(2) 0.009(2)
C4 0.0477(18) 0.0394(18) 0.0465(18) -0.0055(14) 0.0178(14) -0.0026(14)
C3 0.060(2) 0.0361(18) 0.069(3) -0.0079(17) 0.0187(19) -0.0048(17)
C32 0.060(2) 0.108(4) 0.046(2) -0.009(2) 0.0006(18) 0.037(2)
C31 0.0370(17) 0.074(2) 0.0362(17) 0.0052(17) 0.0067(13) 0.0073(16)
C27 0.0494(18) 0.0454(18) 0.0331(16) -0.0012(13) 0.0132(14) 0.0003(15)
C24 0.0461(17) 0.0421(17) 0.0333(15) -0.0070(13) 0.0129(14) -0.0019(14)
C22 0.057(2) 0.0368(16) 0.0463(19) -0.0097(14) 0.0270(16) -0.0026(15)
C23 0.066(2) 0.045(2) 0.055(2) 0.0012(16) 0.0300(19) 0.0095(17)
C18 0.086(3) 0.049(2) 0.079(3) 0.011(2) 0.046(3) 0.020(2)
C19 0.114(5) 0.048(3) 0.107(5) -0.007(3) 0.060(4) 0.006(3)
C33 0.045(2) 0.134(5) 0.104(4) 0.014(4) 0.008(2) -0.017(3)
C34 0.066(3) 0.118(4) 0.0324(18) 0.005(2) 0.0033(17) 0.026(3)
C21 0.074(3) 0.055(2) 0.060(2) -0.023(2) 0.037(2) -0.017(2)
N5 0.072(2) 0.077(2) 0.061(2) -0.0345(19) 0.0260(19) -0.031(2)
C25 0.050(2) 0.087(3) 0.0396(19) -0.0116(19) 0.0159(17) -0.013(2)
C26 0.097(4) 0.138(5) 0.079(4) -0.060(4) 0.032(3) -0.066(4)
C20 0.105(4) 0.050(3) 0.099(4) -0.036(3) 0.058(4) -0.025(3)
C29 0.0366(15) 0.0364(16) 0.0359(16) -0.0032(12) 0.0121(13) 0.0029(12)
C28 0.0367(15) 0.0370(15) 0.0331(15) -0.0017(12) 0.0118(12) 0.0024(12)
C30 0.0393(15) 0.0299(15) 0.0415(16) -0.0070(13) 0.0089(13) 0.0009(12)

loop_
_atom_type_symbol
_atom_type_description
_atom_type_scat_dispersion_real
_atom_type_scat_dispersion_imag
_atom_type_scat_source
C C 0.0033 0.0016 'International Tables Vol C Tables 4.2.6.8 and 6.1.1.4'
H H 0.0000 0.0000 'International Tables Vol C Tables 4.2.6.8 and 6.1.1.4'
Cl Cl 0.1484 0.1585 'International Tables Vol C Tables 4.2.6.8 and 6.1.1.4'
N N 0.0061 0.0033 'International Tables Vol C Tables 4.2.6.8 and 6.1.1.4'
O O 0.0106 0.0060 'International Tables Vol C Tables 4.2.6.8 and 6.1.1.4'
S S 0.1246 0.1234 'International Tables Vol C Tables 4.2.6.8 and 6.1.1.4'

loop_
_geom_angle_atom_site_label_1
_geom_angle_atom_site_label_2
_geom_angle_atom_site_label_3
_geom_angle
O2 S1 N2 105.62(14)
O2 S1 C14 108.35(17)
O3 S1 O2 119.34(16)
O3 S1 N2 106.71(14)
O3 S1 C14 108.52(19)
N2 S1 C14 107.76(17)
O5 S2 O6 119.64(17)
O5 S2 N6 107.50(15)
O5 S2 C31 109.55(18)
O6 S2 N6 105.55(16)
O6 S2 C31 108.34(16)
N6 S2 C31 105.30(17)
C10 N2 S1 121.6(2)
C11 N2 S1 128.8(2)
C11 N2 C10 109.0(3)
C13 C12 C7 124.7(3)
C11 C12 C7 111.0(3)
C11 C12 C13 124.2(3)
C11 N3 H3A 122(3)
C11 N3 H3B 122(4)
H3A N3 H3B 117(5)
C8 N1 C9 123.3(3)
C8 N1 C4 111.1(3)
C4 N1 C9 125.5(3)
C27 N6 S2 120.2(2)
C28 N6 S2 129.1(2)
C28 N6 C27 109.2(3)
C28 N8 H8A 123(3)
C28 N8 H8B 119(3)
H8A N8 H8B 117(4)
H15A C15 H15B 109.5
H15A C15 H15C 109.5
H15B C15 H15C 109.5
C14 C15 H15A 109.5
C14 C15 H15B 109.5
C14 C15 H15C 109.5
C15 C14 S1 109.3(3)
C15 C14 C16 112.0(5)
C15 C14 C17 109.9(4)
C16 C14 S1 104.6(3)
C17 C14 S1 109.0(3)
C17 C14 C16 111.8(5)
N2 C10 H10A 111.0
N2 C10 H10B 111.0
N2 C10 C7 104.0(2)
H10A C10 H10B 109.0
C7 C10 H10A 111.0
C7 C10 H10B 111.0
C12 C7 C10 101.0(2)
C12 C7 C8 109.6(3)
C10 C7 C8 113.6(3)
C5 C7 C12 116.2(3)
C5 C7 C10 114.8(3)
C5 C7 C8 102.1(3)
C6 C5 C7 130.5(3)
C6 C5 C4 120.9(3)
C4 C5 C7 108.6(3)
C5 C6 H6 121.3
C5 C6 C1 117.4(4)
C1 C6 H6 121.3
C6 C1 Cl1 118.4(3)
C2 C1 Cl1 119.4(3)
C2 C1 C6 122.3(4)
C1 C2 H2 119.9
C1 C2 C3 120.3(4)
C3 C2 H2 119.9
C14 C16 H16A 109.5
C14 C16 H16B 109.5
C14 C16 H16C 109.5
H16A C16 H16B 109.5
H16A C16 H16C 109.5
H16B C16 H16C 109.5
C14 C17 H17A 109.5
C14 C17 H17B 109.5
C14 C17 H17C 109.5
H17A C17 H17B 109.5
H17A C17 H17C 109.5
H17B C17 H17C 109.5
N4 C13 C12 178.8(3)
C12 C11 N2 109.4(3)
N3 C11 N2 121.9(3)
N3 C11 C12 128.7(3)
O1 C8 N1 125.5(3)
O1 C8 C7 126.9(3)
N1 C8 C7 107.6(3)
N1 C9 H9A 109.5
N1 C9 H9B 109.5
N1 C9 H9C 109.5
H9A C9 H9B 109.5
H9A C9 H9C 109.5
H9B C9 H9C 109.5
C5 C4 N1 109.7(3)
C3 C4 N1 128.9(3)
C3 C4 C5 121.4(3)
C2 C3 H3 121.2
C4 C3 C2 117.6(4)
C4 C3 H3 121.2
H32A C32 H32B 109.5
H32A C32 H32C 109.5
H32B C32 H32C 109.5
C31 C32 H32A 109.5
C31 C32 H32B 109.5
C31 C32 H32C 109.5
C32 C31 S2 109.2(3)
C33 C31 S2 104.9(3)
C33 C31 C32 111.7(4)
C34 C31 S2 108.4(3)
C34 C31 C32 110.2(4)
C34 C31 C33 112.2(4)
N6 C27 H27A 110.9
N6 C27 H27B 110.9
N6 C27 C24 104.5(2)
H27A C27 H27B 108.9
C24 C27 H27A 110.9
C24 C27 H27B 110.9
C27 C24 C25 107.3(3)
C22 C24 C27 117.0(3)
C22 C24 C25 101.9(3)
C22 C24 C29 113.1(3)
C29 C24 C27 100.7(3)
C29 C24 C25 117.4(3)
C23 C22 C24 129.9(3)
C21 C22 C24 109.5(4)
C21 C22 C23 120.3(4)
C22 C23 H23 120.8
C22 C23 C18 118.5(4)
C18 C23 H23 120.8
C23 C18 Cl2 118.6(4)
C19 C18 Cl2 119.5(4)
C19 C18 C23 121.9(5)
C18 C19 H19 119.5
C18 C19 C20 121.1(5)
C20 C19 H19 119.5
C31 C33 H33A 109.5
C31 C33 H33B 109.5
C31 C33 H33C 109.5
H33A C33 H33B 109.5
H33A C33 H33C 109.5
H33B C33 H33C 109.5
C31 C34 H34A 109.5
C31 C34 H34B 109.5
C31 C34 H34C 109.5
H34A C34 H34B 109.5
H34A C34 H34C 109.5
H34B C34 H34C 109.5
C22 C21 N5 109.7(4)
C22 C21 C20 120.1(5)
N5 C21 C20 130.1(5)
C21 N5 C26 124.9(5)
C25 N5 C21 112.3(4)
C25 N5 C26 122.7(6)
O4 C25 C24 126.6(4)
O4 C25 N5 126.9(4)
N5 C25 C24 106.4(4)
N5 C26 H26A 109.5
N5 C26 H26B 109.5
N5 C26 H26C 109.5
H26A C26 H26B 109.5
H26A C26 H26C 109.5
H26B C26 H26C 109.5
C19 C20 C21 118.1(5)
C19 C20 H20 121.0
C21 C20 H20 121.0
C28 C29 C24 111.1(3)
C28 C29 C30 123.0(3)
C30 C29 C24 123.2(3)
N8 C28 N6 122.3(3)
N8 C28 C29 128.6(3)
C29 C28 N6 109.1(3)
N7 C30 C29 178.7(3)

loop_
_geom_bond_atom_site_label_1
_geom_bond_atom_site_label_2
_geom_bond_distance
S1 O2 1.429(2)
S1 O3 1.425(3)
S1 N2 1.645(3)
S1 C14 1.813(4)
Cl1 C1 1.741(4)
S2 O5 1.425(3)
S2 O6 1.431(2)
S2 N6 1.651(3)
S2 C31 1.810(4)
Cl2 C18 1.751(6)
O1 C8 1.212(4)
O4 C25 1.205(6)
N2 C10 1.479(4)
N2 C11 1.407(4)
C12 C7 1.513(4)
C12 C13 1.410(4)
C12 C11 1.358(5)
N4 C13 1.139(4)
N3 C11 1.323(4)
N3 H3A 0.82(5)
N3 H3B 0.77(6)
N1 C8 1.362(4)
N1 C9 1.450(5)
N1 C4 1.409(5)
N6 C27 1.475(4)
N6 C28 1.407(4)
N8 C28 1.320(4)
N8 H8A 0.86(4)
N8 H8B 0.88(5)
N7 C30 1.152(4)
C15 H15A 0.9600
C15 H15B 0.9600
C15 H15C 0.9600
C15 C14 1.500(7)
C14 C16 1.522(7)
C14 C17 1.515(6)
C10 H10A 0.9700
C10 H10B 0.9700
C10 C7 1.534(4)
C7 C5 1.506(4)
C7 C8 1.542(5)
C5 C6 1.370(5)
C5 C4 1.387(5)
C6 H6 0.9300
C6 C1 1.381(5)
C1 C2 1.373(6)
C2 H2 0.9300
C2 C3 1.388(6)
C16 H16A 0.9600
C16 H16B 0.9600
C16 H16C 0.9600
C17 H17A 0.9600
C17 H17B 0.9600
C17 H17C 0.9600
C9 H9A 0.9600
C9 H9B 0.9600
C9 H9C 0.9600
C4 C3 1.379(5)
C3 H3 0.9300
C32 H32A 0.9600
C32 H32B 0.9600
C32 H32C 0.9600
C32 C31 1.530(6)
C31 C33 1.527(7)
C31 C34 1.507(5)
C27 H27A 0.9700
C27 H27B 0.9700
C27 C24 1.546(5)
C24 C22 1.509(5)
C24 C25 1.550(5)
C24 C29 1.516(4)
C22 C23 1.384(6)
C22 C21 1.372(6)
C23 H23 0.9300
C23 C18 1.389(6)
C18 C19 1.342(8)
C19 H19 0.9300
C19 C20 1.372(9)
C33 H33A 0.9600
C33 H33B 0.9600
C33 H33C 0.9600
C34 H34A 0.9600
C34 H34B 0.9600
C34 H34C 0.9600
C21 N5 1.389(7)
C21 C20 1.425(7)
N5 C25 1.378(6)
N5 C26 1.461(6)
C26 H26A 0.9600
C26 H26B 0.9600
C26 H26C 0.9600
C20 H20 0.9300
C29 C28 1.378(5)
C29 C30 1.394(5)

loop_
_geom_torsion_atom_site_label_1
_geom_torsion_atom_site_label_2
_geom_torsion_atom_site_label_3
_geom_torsion_atom_site_label_4
_geom_torsion
S1 N2 C10 C7 167.8(2)
S1 N2 C11 C12 179.7(2)
S1 N2 C11 N3 -0.3(5)
Cl1 C1 C2 C3 179.1(3)
S2 N6 C27 C24 -171.4(2)
S2 N6 C28 N8 5.8(5)
S2 N6 C28 C29 -176.4(2)
Cl2 C18 C19 C20 -177.7(4)
O2 S1 N2 C10 24.2(3)
O2 S1 N2 C11 -146.0(3)
O2 S1 C14 C15 -44.1(4)
O2 S1 C14 C16 76.0(4)
O2 S1 C14 C17 -164.3(3)
O3 S1 N2 C10 152.1(3)
O3 S1 N2 C11 -18.0(3)
O3 S1 C14 C15 -175.1(4)
O3 S1 C14 C16 -55.0(4)
O3 S1 C14 C17 64.7(4)
O5 S2 N6 C27 -147.4(3)
O5 S2 N6 C28 17.1(3)
O5 S2 C31 C32 -174.2(3)
O5 S2 C31 C33 66.0(4)
O5 S2 C31 C34 -54.1(4)
O6 S2 N6 C27 -18.6(3)
O6 S2 N6 C28 145.9(3)
O6 S2 C31 C32 53.7(3)
O6 S2 C31 C33 -66.2(4)
O6 S2 C31 C34 173.8(3)
N2 S1 C14 C15 69.7(4)
N2 S1 C14 C16 -170.2(4)
N2 S1 C14 C17 -50.5(4)
N2 C10 C7 C12 22.8(3)
N2 C10 C7 C5 148.6(3)
N2 C10 C7 C8 -94.4(3)
C12 C7 C5 C6 66.6(4)
C12 C7 C5 C4 -112.2(3)
C12 C7 C8 O1 -63.9(4)
C12 C7 C8 N1 114.0(3)
N1 C4 C3 C2 -178.3(4)
N6 S2 C31 C32 -58.9(3)
N6 S2 C31 C33 -178.7(3)
N6 S2 C31 C34 61.2(4)
N6 C27 C24 C22 100.5(3)
N6 C27 C24 C25 -145.8(3)
N6 C27 C24 C29 -22.4(3)
C14 S1 N2 C10 -91.5(3)
C14 S1 N2 C11 98.4(3)
C10 N2 C11 C12 8.6(4)
C10 N2 C11 N3 -171.4(3)
C10 C7 C5 C6 -50.9(5)
C10 C7 C5 C4 130.2(3)
C10 C7 C8 O1 48.2(4)
C10 C7 C8 N1 -133.9(3)
C7 C12 C11 N2 7.4(4)
C7 C12 C11 N3 -172.6(4)
C7 C5 C6 C1 179.9(3)
C7 C5 C4 N1 -1.8(4)
C7 C5 C4 C3 179.6(3)
C5 C7 C8 O1 172.4(3)
C5 C7 C8 N1 -9.7(3)
C5 C6 C1 Cl1 -178.6(3)
C5 C6 C1 C2 1.6(5)
C5 C4 C3 C2 -0.1(5)
C6 C5 C4 N1 179.2(3)
C6 C5 C4 C3 0.6(5)
C6 C1 C2 C3 -1.2(6)
C1 C2 C3 C4 0.3(6)
C13 C12 C7 C10 165.5(3)
C13 C12 C7 C5 40.6(5)
C13 C12 C7 C8 -74.3(4)
C13 C12 C11 N2 -177.3(3)
C13 C12 C11 N3 2.7(6)
C11 N2 C10 C7 -20.4(4)
C11 C12 C7 C10 -19.2(3)
C11 C12 C7 C5 -144.1(3)
C11 C12 C7 C8 100.9(3)
C8 N1 C4 C5 -4.9(4)
C8 N1 C4 C3 173.5(4)
C8 C7 C5 C6 -174.3(3)
C8 C7 C5 C4 6.9(3)
C9 N1 C8 O1 3.8(5)
C9 N1 C8 C7 -174.1(3)
C9 N1 C4 C5 178.6(3)
C9 N1 C4 C3 -3.0(6)
C4 N1 C8 O1 -172.8(3)
C4 N1 C8 C7 9.3(4)
C4 C5 C6 C1 -1.3(5)
C31 S2 N6 C27 95.9(3)
C31 S2 N6 C28 -99.6(3)
C27 N6 C28 N8 171.7(3)
C27 N6 C28 C29 -10.6(4)
C27 C24 C22 C23 -71.3(5)
C27 C24 C22 C21 115.6(3)
C27 C24 C25 O4 57.4(5)
C27 C24 C25 N5 -120.5(3)
C27 C24 C29 C28 17.5(4)
C27 C24 C29 C30 179.6(3)
C24 C22 C23 C18 -172.8(4)
C24 C22 C21 N5 -1.2(4)
C24 C22 C21 C20 175.4(4)
C24 C29 C28 N6 -5.2(4)
C24 C29 C28 N8 172.4(4)
C22 C24 C25 O4 -179.1(4)
C22 C24 C25 N5 3.0(4)
C22 C24 C29 C28 -108.1(3)
C22 C24 C29 C30 54.0(4)
C22 C23 C18 Cl2 177.9(3)
C22 C23 C18 C19 -1.1(6)
C22 C21 N5 C25 3.3(5)
C22 C21 N5 C26 -176.1(4)
C22 C21 C20 C19 -1.3(6)
C23 C22 C21 N5 -175.0(3)
C23 C22 C21 C20 1.6(5)
C23 C18 C19 C20 1.4(8)
C18 C19 C20 C21 -0.1(7)
C21 C22 C23 C18 -0.3(5)
C21 N5 C25 O4 178.2(4)
C21 N5 C25 C24 -4.0(4)
N5 C21 C20 C19 174.4(4)
C25 C24 C22 C23 172.0(3)
C25 C24 C22 C21 -1.1(4)
C25 C24 C29 C28 133.6(3)
C25 C24 C29 C30 -64.3(5)
C26 N5 C25 O4 -2.4(7)
C26 N5 C25 C24 175.5(4)
C20 C21 N5 C25 -172.8(4)
C20 C21 N5 C26 7.8(7)
C29 C24 C22 C23 45.0(5)
C29 C24 C22 C21 -128.1(3)
C29 C24 C25 O4 -55.0(5)
C29 C24 C25 N5 127.1(3)
C28 N6 C27 C24 21.3(4)
C30 C29 C28 N6 -167.3(3)
C30 C29 C28 N8 10.2(5)
